data_4032673
loop_
_publ_author_name
'Wu, Lisha'
'Meng, Yinfeng'
'Ferguson, Jamie'
'Wang, Lijie'
'Zeng, Fanlong'

_publ_section_title
;
 Palladium-Catalyzed Oxidative Annulation of ortho-Alkenylanilines and
 Allenes: an Access to Benzo[b]azepines.
;
_journal_name_full 'The Journal of organic chemistry'
_journal_paper_doi 10.1021/acs.joc.7b00012
_journal_year 2017
_chemical_formula_moiety 'C26 H25 N O2 S'
_chemical_formula_sum 'C26 H25 N O2 S'
_chemical_formula_weight 415.53
_space_group_crystal_system monoclinic
_space_group_IT_number 14
_space_group_name_Hall '-P 2yn'
_space_group_name_H-M_alt 'P 1 21/n 1'
_symmetry_space_group_name_Hall '-P 2yn'
_symmetry_space_group_name_H-M 'P 1 21/n 1'
_atom_sites_solution_hydrogens geom
_audit_creation_method SHELXL-2014/7
_cell_angle_alpha 90
_cell_angle_beta 100.176(9)
_cell_angle_gamma 90
_cell_formula_units_Z 4
_cell_length_a 8.567(4)
_cell_length_b 26.834(12)
_cell_length_c 9.676(5)
_cell_measurement_reflns_used 1698
_cell_measurement_temperature 296(2)
_cell_measurement_theta_max 20.979
_cell_measurement_theta_min 2.269
_cell_volume 2189.4(18)
_computing_structure_refinement 'SHELXL-2014/7 (Sheldrick, 2014)'
_diffrn_ambient_temperature 296(2)
_diffrn_measured_fraction_theta_full 0.997
_diffrn_measured_fraction_theta_max 0.997
_diffrn_measurement_device_type \w
_diffrn_radiation_type MoK\a
_diffrn_radiation_wavelength 0.71073
_diffrn_reflns_av_R_equivalents 0.0490
_diffrn_reflns_av_unetI/netI 0.0567
_diffrn_reflns_Laue_measured_fraction_full 0.997
_diffrn_reflns_Laue_measured_fraction_max 0.997
_diffrn_reflns_limit_h_max 10
_diffrn_reflns_limit_h_min -10
_diffrn_reflns_limit_k_max 27
_diffrn_reflns_limit_k_min -32
_diffrn_reflns_limit_l_max 11
_diffrn_reflns_limit_l_min -9
_diffrn_reflns_number 10860
_diffrn_reflns_point_group_measured_fraction_full 0.997
_diffrn_reflns_point_group_measured_fraction_max 0.997
_diffrn_reflns_theta_full 25.095
_diffrn_reflns_theta_max 25.095
_diffrn_reflns_theta_min 2.269
_exptl_absorpt_coefficient_mu 0.170
_exptl_absorpt_correction_type multi-scan
_exptl_absorpt_process_details sadabs
_exptl_crystal_colour colorless
_exptl_crystal_density_diffrn 1.261
_exptl_crystal_description block
_exptl_crystal_F_000 880
_exptl_crystal_size_max 0.358
_exptl_crystal_size_mid 0.285
_exptl_crystal_size_min 0.144
_exptl_transmission_factor_max 0.976
_exptl_transmission_factor_min 0.944
_refine_diff_density_max 0.203
_refine_diff_density_min -0.320
_refine_diff_density_rms 0.039
_refine_ls_extinction_method none
_refine_ls_goodness_of_fit_ref 1.070
_refine_ls_hydrogen_treatment constr
_refine_ls_matrix_type full
_refine_ls_number_parameters 274
_refine_ls_number_reflns 3889
_refine_ls_number_restraints 0
_refine_ls_restrained_S_all 1.070
_refine_ls_R_factor_all 0.0839
_refine_ls_R_factor_gt 0.0541
_refine_ls_shift/su_max 0.001
_refine_ls_shift/su_mean 0.000
_refine_ls_structure_factor_coef Fsqd
_refine_ls_weighting_details 'w=1/[\s^2^(Fo^2^)+(0.0654P)^2^] where P=(Fo^2^+2Fc^2^)/3'
_refine_ls_weighting_scheme calc
_refine_ls_wR_factor_gt 0.1272
_refine_ls_wR_factor_ref 0.1430
_reflns_Friedel_coverage 0.000
_reflns_number_gt 2650
_reflns_number_total 3889
_reflns_threshold_expression 'I > 2\s(I)'
_cod_data_source_file jo7b00012_si_002.cif
_cod_data_source_block xb9658_0m
_cod_original_cell_volume 2189.5(18)
_cod_database_code 4032673
_shelx_shelxl_version_number 2014/7
_shelx_space_group_comment
;
The symmetry employed for this shelxl refinement is uniquely defined
by the following loop, which should always be used as a source of
symmetry information in preference to the above space-group names.
They are only intended as comments.
;
_shelx_estimated_absorpt_t_min 0.942
_shelx_estimated_absorpt_t_max 0.976

loop_
_space_group_symop_operation_xyz
'x, y, z'
'-x+1/2, y+1/2, -z+1/2'
'-x, -y, -z'
'x-1/2, -y-1/2, z-1/2'

loop_
_atom_site_label
_atom_site_type_symbol
_atom_site_fract_x
_atom_site_fract_y
_atom_site_fract_z
_atom_site_U_iso_or_equiv
_atom_site_adp_type
_atom_site_occupancy
_atom_site_site_symmetry_order
_atom_site_calc_flag
_atom_site_refinement_flags_posn
_atom_site_refinement_flags_adp
S1 S 1.11291(8) 0.14709(3) 1.22685(7) 0.0553(3) Uani 1 1 d . .
N1 N 1.1308(2) 0.10187(8) 1.1182(2) 0.0518(6) Uani 1 1 d . .
O1 O 1.2360(2) 0.18209(8) 1.2169(2) 0.0751(6) Uani 1 1 d . .
O2 O 1.1056(2) 0.12408(8) 1.35812(18) 0.0699(6) Uani 1 1 d . .
C1 C 0.4947(4) 0.25436(12) 1.0263(4) 0.0866(11) Uani 1 1 d . .
H1A H 0.5120 0.2895 1.0405 0.130 Uiso 1 1 calc R U
H1B H 0.4160 0.2433 1.0788 0.130 Uiso 1 1 calc R U
H1C H 0.4586 0.2479 0.9283 0.130 Uiso 1 1 calc R U
C2 C 0.6478(3) 0.22670(10) 1.0755(3) 0.0586(7) Uani 1 1 d . .
C3 C 0.7776(4) 0.23426(11) 1.0120(3) 0.0688(8) Uani 1 1 d . .
H3 H 0.7695 0.2563 0.9370 0.083 Uiso 1 1 calc R U
C4 C 0.9185(4) 0.21000(10) 1.0567(3) 0.0608(8) Uani 1 1 d . .
H4 H 1.0047 0.2156 1.0122 0.073 Uiso 1 1 calc R U
C5 C 0.9314(3) 0.17730(9) 1.1677(2) 0.0445(6) Uani 1 1 d . .
C6 C 0.8026(3) 0.16886(9) 1.2325(3) 0.0496(6) Uani 1 1 d . .
H6 H 0.8103 0.1465 1.3069 0.060 Uiso 1 1 calc R U
C7 C 0.6626(3) 0.19388(10) 1.1860(3) 0.0546(7) Uani 1 1 d . .
H7 H 0.5762 0.1884 1.2303 0.066 Uiso 1 1 calc R U
C8 C 1.1592(3) 0.11232(10) 0.9795(3) 0.0504(7) Uani 1 1 d . .
C9 C 1.3092(3) 0.12749(12) 0.9654(3) 0.0698(9) Uani 1 1 d . .
H9 H 1.3859 0.1321 1.0452 0.084 Uiso 1 1 calc R U
C10 C 1.3472(4) 0.13595(14) 0.8348(4) 0.0848(11) Uani 1 1 d . .
H10 H 1.4483 0.1466 0.8262 0.102 Uiso 1 1 calc R U
C11 C 1.2339(4) 0.12841(13) 0.7181(3) 0.0760(9) Uani 1 1 d . .
H11 H 1.2581 0.1339 0.6293 0.091 Uiso 1 1 calc R U
C12 C 1.0849(3) 0.11278(11) 0.7313(3) 0.0588(7) Uani 1 1 d . .
H12 H 1.0106 0.1073 0.6503 0.071 Uiso 1 1 calc R U
C13 C 1.0400(3) 0.10468(9) 0.8619(2) 0.0451(6) Uani 1 1 d . .
C14 C 0.8739(3) 0.09064(9) 0.8662(2) 0.0423(6) Uani 1 1 d . .
C15 C 0.8122(3) 0.06948(9) 0.9713(2) 0.0471(6) Uani 1 1 d . .
H15 H 0.7025 0.0658 0.9518 0.056 Uiso 1 1 calc R U
C16 C 0.8853(3) 0.05151(9) 1.1087(3) 0.0508(7) Uani 1 1 d . .
C17 C 1.0631(3) 0.05310(10) 1.1403(3) 0.0618(8) Uani 1 1 d . .
H17A H 1.0983 0.0433 1.2372 0.074 Uiso 1 1 calc R U
H17B H 1.1040 0.0289 1.0814 0.074 Uiso 1 1 calc R U
C18 C 0.7988(4) 0.03485(10) 1.2025(3) 0.0654(8) Uani 1 1 d . .
C19 C 0.8699(5) 0.01825(13) 1.3492(3) 0.0941(12) Uani 1 1 d . .
H19A H 0.9835 0.0190 1.3605 0.141 Uiso 1 1 calc R U
H19B H 0.8355 -0.0151 1.3642 0.141 Uiso 1 1 calc R U
H19C H 0.8359 0.0403 1.4162 0.141 Uiso 1 1 calc R U
C20 C 0.6214(4) 0.03159(14) 1.1749(3) 0.0967(12) Uani 1 1 d . .
H20A H 0.5813 0.0424 1.0807 0.145 Uiso 1 1 calc R U
H20B H 0.5795 0.0525 1.2400 0.145 Uiso 1 1 calc R U
H20C H 0.5896 -0.0023 1.1861 0.145 Uiso 1 1 calc R U
C21 C 0.7569(3) 0.10256(10) 0.7374(2) 0.0449(6) Uani 1 1 d . .
C22 C 0.6591(3) 0.06603(11) 0.6676(3) 0.0582(7) Uani 1 1 d . .
H22 H 0.6692 0.0334 0.7001 0.070 Uiso 1 1 calc R U
C23 C 0.5474(3) 0.07703(15) 0.5512(3) 0.0755(10) Uani 1 1 d . .
H23 H 0.4823 0.0519 0.5068 0.091 Uiso 1 1 calc R U
C24 C 0.5315(4) 0.12449(17) 0.5006(3) 0.0833(11) Uani 1 1 d . .
H24 H 0.4566 0.1318 0.4213 0.100 Uiso 1 1 calc R U
C25 C 0.6263(4) 0.16111(14) 0.5671(3) 0.0764(10) Uani 1 1 d . .
H25 H 0.6160 0.1936 0.5332 0.092 Uiso 1 1 calc R U
C26 C 0.7382(3) 0.15018(11) 0.6851(3) 0.0585(7) Uani 1 1 d . .
H26 H 0.8018 0.1756 0.7298 0.070 Uiso 1 1 calc R U

loop_
_atom_site_aniso_label
_atom_site_aniso_U_11
_atom_site_aniso_U_22
_atom_site_aniso_U_33
_atom_site_aniso_U_23
_atom_site_aniso_U_13
_atom_site_aniso_U_12
S1 0.0432(4) 0.0736(5) 0.0448(4) -0.0179(3) -0.0041(3) 0.0035(4)
N1 0.0495(13) 0.0566(14) 0.0460(13) -0.0089(10) -0.0004(10) 0.0130(11)
O1 0.0439(11) 0.0969(16) 0.0829(15) -0.0370(12) 0.0068(10) -0.0194(11)
O2 0.0673(14) 0.1007(15) 0.0358(10) -0.0065(10) -0.0072(9) 0.0166(11)
C1 0.072(2) 0.081(2) 0.106(3) 0.021(2) 0.011(2) 0.0254(18)
C2 0.0544(18) 0.0527(17) 0.0678(19) 0.0035(14) 0.0083(15) 0.0074(14)
C3 0.079(2) 0.0584(19) 0.071(2) 0.0218(15) 0.0189(17) 0.0125(17)
C4 0.066(2) 0.0541(18) 0.0681(19) 0.0062(14) 0.0280(15) 0.0016(15)
C5 0.0463(15) 0.0448(15) 0.0416(14) -0.0106(11) 0.0055(11) -0.0013(12)
C6 0.0500(16) 0.0543(16) 0.0432(14) 0.0040(12) 0.0048(12) -0.0004(13)
C7 0.0478(17) 0.0620(17) 0.0555(16) 0.0025(14) 0.0128(13) -0.0002(14)
C8 0.0397(15) 0.0631(17) 0.0484(16) -0.0119(13) 0.0077(12) 0.0113(13)
C9 0.0386(17) 0.104(2) 0.0647(19) -0.0274(17) 0.0042(14) 0.0056(16)
C10 0.0403(18) 0.139(3) 0.081(2) -0.023(2) 0.0250(17) -0.0038(18)
C11 0.0511(19) 0.120(3) 0.062(2) -0.0115(18) 0.0244(16) 0.0011(18)
C12 0.0451(17) 0.085(2) 0.0470(16) -0.0062(14) 0.0095(13) 0.0065(14)
C13 0.0376(14) 0.0553(16) 0.0419(14) -0.0050(12) 0.0058(11) 0.0083(12)
C14 0.0424(15) 0.0449(14) 0.0388(14) -0.0028(11) 0.0050(11) 0.0061(11)
C15 0.0517(16) 0.0472(15) 0.0396(14) -0.0018(11) 0.0006(12) -0.0015(12)
C16 0.0690(19) 0.0400(14) 0.0398(14) -0.0016(11) -0.0008(13) 0.0020(13)
C17 0.076(2) 0.0556(18) 0.0474(16) -0.0009(13) -0.0051(14) 0.0231(16)
C18 0.095(2) 0.0570(18) 0.0413(16) 0.0021(13) 0.0050(15) -0.0120(16)
C19 0.138(3) 0.095(2) 0.0469(18) 0.0192(17) 0.0082(19) -0.004(2)
C20 0.104(3) 0.130(3) 0.057(2) 0.014(2) 0.0139(19) -0.043(2)
C21 0.0350(14) 0.0652(17) 0.0352(13) 0.0034(12) 0.0084(11) 0.0041(12)
C22 0.0496(17) 0.080(2) 0.0431(15) 0.0012(14) 0.0029(13) -0.0059(15)
C23 0.0493(18) 0.126(3) 0.0479(18) -0.0002(19) -0.0014(14) -0.0118(19)
C24 0.0422(19) 0.159(4) 0.0471(18) 0.027(2) 0.0046(14) 0.014(2)
C25 0.063(2) 0.100(3) 0.069(2) 0.0352(19) 0.0191(17) 0.024(2)
C26 0.0536(17) 0.0689(19) 0.0544(17) 0.0160(14) 0.0134(14) 0.0083(14)

loop_
_atom_type_symbol
_atom_type_description
_atom_type_scat_dispersion_real
_atom_type_scat_dispersion_imag
_atom_type_scat_source
C C 0.0033 0.0016 'International Tables Vol C Tables 4.2.6.8 and 6.1.1.4'
H H 0.0000 0.0000 'International Tables Vol C Tables 4.2.6.8 and 6.1.1.4'
N N 0.0061 0.0033 'International Tables Vol C Tables 4.2.6.8 and 6.1.1.4'
S S 0.1246 0.1234 'International Tables Vol C Tables 4.2.6.8 and 6.1.1.4'
O O 0.0106 0.0060 'International Tables Vol C Tables 4.2.6.8 and 6.1.1.4'

loop_
_geom_angle_atom_site_label_1
_geom_angle_atom_site_label_2
_geom_angle_atom_site_label_3
_geom_angle
O2 S1 O1 119.67(12)
O2 S1 N1 106.06(13)
O1 S1 N1 106.92(12)
O2 S1 C5 108.36(12)
O1 S1 C5 107.22(13)
N1 S1 C5 108.16(11)
C8 N1 C17 116.7(2)
C8 N1 S1 120.61(18)
C17 N1 S1 119.14(19)
C2 C1 H1A 109.5
C2 C1 H1B 109.5
H1A C1 H1B 109.5
C2 C1 H1C 109.5
H1A C1 H1C 109.5
H1B C1 H1C 109.5
C7 C2 C3 118.1(3)
C7 C2 C1 121.1(3)
C3 C2 C1 120.8(3)
C4 C3 C2 121.6(3)
C4 C3 H3 119.2
C2 C3 H3 119.2
C3 C4 C5 119.5(3)
C3 C4 H4 120.2
C5 C4 H4 120.2
C4 C5 C6 119.9(2)
C4 C5 S1 119.5(2)
C6 C5 S1 120.5(2)
C7 C6 C5 119.4(2)
C7 C6 H6 120.3
C5 C6 H6 120.3
C2 C7 C6 121.4(3)
C2 C7 H7 119.3
C6 C7 H7 119.3
C9 C8 C13 121.4(2)
C9 C8 N1 117.8(2)
C13 C8 N1 120.7(2)
C8 C9 C10 121.0(3)
C8 C9 H9 119.5
C10 C9 H9 119.5
C11 C10 C9 119.0(3)
C11 C10 H10 120.5
C9 C10 H10 120.5
C10 C11 C12 120.3(3)
C10 C11 H11 119.9
C12 C11 H11 119.9
C11 C12 C13 122.7(3)
C11 C12 H12 118.6
C13 C12 H12 118.6
C12 C13 C8 115.6(2)
C12 C13 C14 118.9(2)
C8 C13 C14 125.5(2)
C15 C14 C13 129.4(2)
C15 C14 C21 115.1(2)
C13 C14 C21 115.5(2)
C14 C15 C16 131.8(2)
C14 C15 H15 114.1
C16 C15 H15 114.1
C18 C16 C15 122.0(3)
C18 C16 C17 122.1(2)
C15 C16 C17 115.9(2)
N1 C17 C16 114.2(2)
N1 C17 H17A 108.7
C16 C17 H17A 108.7
N1 C17 H17B 108.7
C16 C17 H17B 108.7
H17A C17 H17B 107.6
C16 C18 C20 124.1(3)
C16 C18 C19 123.7(3)
C20 C18 C19 112.2(3)
C18 C19 H19A 109.5
C18 C19 H19B 109.5
H19A C19 H19B 109.5
C18 C19 H19C 109.5
H19A C19 H19C 109.5
H19B C19 H19C 109.5
C18 C20 H20A 109.5
C18 C20 H20B 109.5
H20A C20 H20B 109.5
C18 C20 H20C 109.5
H20A C20 H20C 109.5
H20B C20 H20C 109.5
C26 C21 C22 117.2(2)
C26 C21 C14 121.7(2)
C22 C21 C14 121.1(2)
C23 C22 C21 121.4(3)
C23 C22 H22 119.3
C21 C22 H22 119.3
C24 C23 C22 120.4(3)
C24 C23 H23 119.8
C22 C23 H23 119.8
C25 C24 C23 119.4(3)
C25 C24 H24 120.3
C23 C24 H24 120.3
C24 C25 C26 120.3(3)
C24 C25 H25 119.9
C26 C25 H25 119.9
C21 C26 C25 121.3(3)
C21 C26 H26 119.4
C25 C26 H26 119.4

loop_
_geom_bond_atom_site_label_1
_geom_bond_atom_site_label_2
_geom_bond_distance
S1 O2 1.424(2)
S1 O1 1.429(2)
S1 N1 1.630(2)
S1 C5 1.757(3)
N1 C8 1.434(3)
N1 C17 1.462(3)
C1 C2 1.510(4)
C1 H1A 0.9600
C1 H1B 0.9600
C1 H1C 0.9600
C2 C7 1.373(4)
C2 C3 1.377(4)
C3 C4 1.373(4)
C3 H3 0.9300
C4 C5 1.376(4)
C4 H4 0.9300
C5 C6 1.381(3)
C6 C7 1.379(3)
C6 H6 0.9300
C7 H7 0.9300
C8 C9 1.377(4)
C8 C13 1.403(3)
C9 C10 1.378(4)
C9 H9 0.9300
C10 C11 1.368(4)
C10 H10 0.9300
C11 C12 1.371(4)
C11 H11 0.9300
C12 C13 1.401(4)
C12 H12 0.9300
C13 C14 1.479(3)
C14 C15 1.351(3)
C14 C21 1.490(3)
C15 C16 1.449(3)
C15 H15 0.9300
C16 C18 1.346(4)
C16 C17 1.501(4)
C17 H17A 0.9700
C17 H17B 0.9700
C18 C20 1.499(5)
C18 C19 1.509(4)
C19 H19A 0.9600
C19 H19B 0.9600
C19 H19C 0.9600
C20 H20A 0.9600
C20 H20B 0.9600
C20 H20C 0.9600
C21 C26 1.373(3)
C21 C22 1.386(4)
C22 C23 1.375(4)
C22 H22 0.9300
C23 C24 1.363(5)
C23 H23 0.9300
C24 C25 1.362(5)
C24 H24 0.9300
C25 C26 1.386(4)
C25 H25 0.9300
C26 H26 0.9300

loop_
_geom_torsion_atom_site_label_1
_geom_torsion_atom_site_label_2
_geom_torsion_atom_site_label_3
_geom_torsion_atom_site_label_4
_geom_torsion
O2 S1 N1 C8 -173.01(19)
O1 S1 N1 C8 -44.2(2)
C5 S1 N1 C8 70.9(2)
O2 S1 N1 C17 29.0(2)
O1 S1 N1 C17 157.74(18)
C5 S1 N1 C17 -87.1(2)
C7 C2 C3 C4 -0.1(5)
C1 C2 C3 C4 179.0(3)
C2 C3 C4 C5 -0.1(4)
C3 C4 C5 C6 0.5(4)
C3 C4 C5 S1 -178.9(2)
O2 S1 C5 C4 167.9(2)
O1 S1 C5 C4 37.5(2)
N1 S1 C5 C4 -77.5(2)
O2 S1 C5 C6 -11.4(2)
O1 S1 C5 C6 -141.9(2)
N1 S1 C5 C6 103.2(2)
C4 C5 C6 C7 -0.7(4)
S1 C5 C6 C7 178.60(19)
C3 C2 C7 C6 -0.2(4)
C1 C2 C7 C6 -179.3(3)
C5 C6 C7 C2 0.6(4)
C17 N1 C8 C9 -126.5(3)
S1 N1 C8 C9 74.9(3)
C17 N1 C8 C13 50.1(3)
S1 N1 C8 C13 -108.4(2)
C13 C8 C9 C10 0.3(5)
N1 C8 C9 C10 177.0(3)
C8 C9 C10 C11 -0.9(5)
C9 C10 C11 C12 0.1(5)
C10 C11 C12 C13 1.2(5)
C11 C12 C13 C8 -1.7(4)
C11 C12 C13 C14 176.5(3)
C9 C8 C13 C12 0.9(4)
N1 C8 C13 C12 -175.6(2)
C9 C8 C13 C14 -177.1(3)
N1 C8 C13 C14 6.3(4)
C12 C13 C14 C15 161.9(3)
C8 C13 C14 C15 -20.1(4)
C12 C13 C14 C21 -19.7(3)
C8 C13 C14 C21 158.3(2)
C13 C14 C15 C16 -3.5(5)
C21 C14 C15 C16 178.1(2)
C14 C15 C16 C18 174.9(3)
C14 C15 C16 C17 -4.6(4)
C8 N1 C17 C16 -87.5(3)
S1 N1 C17 C16 71.3(3)
C18 C16 C17 N1 -126.3(3)
C15 C16 C17 N1 53.1(3)
C15 C16 C18 C20 1.9(4)
C17 C16 C18 C20 -178.7(3)
C15 C16 C18 C19 -176.8(3)
C17 C16 C18 C19 2.6(4)
C15 C14 C21 C26 122.1(3)
C13 C14 C21 C26 -56.6(3)
C15 C14 C21 C22 -56.1(3)
C13 C14 C21 C22 125.2(3)
C26 C21 C22 C23 -0.3(4)
C14 C21 C22 C23 177.9(2)
C21 C22 C23 C24 0.8(4)
C22 C23 C24 C25 -0.6(5)
C23 C24 C25 C26 0.1(5)
C22 C21 C26 C25 -0.2(4)
C14 C21 C26 C25 -178.5(2)
C24 C25 C26 C21 0.3(4)
